data_1010261
loop_
_publ_author_name
'van Driel, M'
'Verweel, H J'

_publ_section_title 'Ueber die Struktur der Tripelnitrite.'
_journal_coden_ASTM ZEKGAX
_journal_name_full
;
Zeitschrift fuer Kristallographie, Kristallgeometrie, Kristallphysik,
Kristallchemie (-144,1977)
;
_journal_page_first 308
_journal_page_last 314
_journal_volume 95
_journal_year 1936
_chemical_formula_structural 'K2 Pb Cu (N O2)6'
_chemical_formula_sum 'Cu K2 N6 O12 Pb'
_chemical_name_systematic 'Dipotassium lead hexanitrocuprate'
_space_group_IT_number 202
_symmetry_cell_setting cubic
_symmetry_Int_Tables_number 202
_symmetry_space_group_name_Hall '-F 2 2 3'
_symmetry_space_group_name_H-M 'F m -3'
_cell_angle_alpha 90
_cell_angle_beta 90
_cell_angle_gamma 90
_cell_formula_units_Z 4
_cell_length_a 10.65(2)
_cell_length_b 10.65(2)
_cell_length_c 10.65(2)
_cell_volume 1207.9
_cod_database_code 1010261

loop_
_symmetry_equiv_pos_as_xyz
x,y,z
y,z,x
z,x,y
-x,-y,-z
-y,-z,-x
-z,-x,-y
x,-y,-z
y,-z,-x
z,-x,-y
-x,y,z
-y,z,x
-z,x,y
-x,y,-z
-y,z,-x
-z,x,-y
x,-y,z
y,-z,x
z,-x,y
-x,-y,z
-y,-z,x
-z,-x,y
x,y,-z
y,z,-x
z,x,-y
x,1/2+y,1/2+z
1/2+x,y,1/2+z
1/2+x,1/2+y,z
y,1/2+z,1/2+x
1/2+y,z,1/2+x
1/2+y,1/2+z,x
z,1/2+x,1/2+y
1/2+z,x,1/2+y
1/2+z,1/2+x,y
-x,1/2-y,1/2-z
1/2-x,-y,1/2-z
1/2-x,1/2-y,-z
-y,1/2-z,1/2-x
1/2-y,-z,1/2-x
1/2-y,1/2-z,-x
-z,1/2-x,1/2-y
1/2-z,-x,1/2-y
1/2-z,1/2-x,-y
x,1/2-y,1/2-z
1/2+x,-y,1/2-z
1/2+x,1/2-y,-z
y,1/2-z,1/2-x
1/2+y,-z,1/2-x
1/2+y,1/2-z,-x
z,1/2-x,1/2-y
1/2+z,-x,1/2-y
1/2+z,1/2-x,-y
-x,1/2+y,1/2+z
1/2-x,y,1/2+z
1/2-x,1/2+y,z
-y,1/2+z,1/2+x
1/2-y,z,1/2+x
1/2-y,1/2+z,x
-z,1/2+x,1/2+y
1/2-z,x,1/2+y
1/2-z,1/2+x,y
-x,1/2+y,1/2-z
1/2-x,y,1/2-z
1/2-x,1/2+y,-z
-y,1/2+z,1/2-x
1/2-y,z,1/2-x
1/2-y,1/2+z,-x
-z,1/2+x,1/2-y
1/2-z,x,1/2-y
1/2-z,1/2+x,-y
x,1/2-y,1/2+z
1/2+x,-y,1/2+z
1/2+x,1/2-y,z
y,1/2-z,1/2+x
1/2+y,-z,1/2+x
1/2+y,1/2-z,x
z,1/2-x,1/2+y
1/2+z,-x,1/2+y
1/2+z,1/2-x,y
-x,1/2-y,1/2+z
1/2-x,-y,1/2+z
1/2-x,1/2-y,z
-y,1/2-z,1/2+x
1/2-y,-z,1/2+x
1/2-y,1/2-z,x
-z,1/2-x,1/2+y
1/2-z,-x,1/2+y
1/2-z,1/2-x,y
x,1/2+y,1/2-z
1/2+x,y,1/2-z
1/2+x,1/2+y,-z
y,1/2+z,1/2-x
1/2+y,z,1/2-x
1/2+y,1/2+z,-x
z,1/2+x,1/2-y
1/2+z,x,1/2-y
1/2+z,1/2+x,-y

loop_
_atom_site_label
_atom_site_type_symbol
_atom_site_symmetry_multiplicity
_atom_site_Wyckoff_symbol
_atom_site_fract_x
_atom_site_fract_y
_atom_site_fract_z
_atom_site_occupancy
_atom_site_attached_hydrogens
_atom_site_calc_flag
K1 K1+ 8 c 0.25 0.25 0.25 1. 0 d
Pb1 Pb2+ 4 b 0.5 0.5 0.5 1. 0 d
Cu1 Cu2+ 4 a 0. 0. 0. 1. 0 d
N1 N3+ 24 e 0.21 0. 0. 1. 0 d
O1 O2- 48 h 0. 0.25 0.1 1. 0 d

loop_
_atom_type_symbol
_atom_type_oxidation_number
K1+ 1.000
Pb2+ 2.000
Cu2+ 2.000
N3+ 3.000
O2- -2.000
